data_2228455
loop_
_publ_author_name
'Yang, Chuan-Wei'
'Yang, Miao'
'Liu, Deng-Ke'
'Wang, Ping-Bao'

_publ_section_title
;
 2-Chloro-1-(4,5,6,7-tetrahydrothieno[3,2-<i>c</i>]pyridin-5-yl)ethanone
;
_journal_coeditor_code KP2289
_journal_issue 12
_journal_name_full 'Acta Crystallographica Section E'
_journal_page_first o3214
_journal_paper_doi 10.1107/S1600536810046805
_journal_volume 66
_journal_year 2010
_chemical_formula_iupac 'C9 H10 Cl N O S'
_chemical_formula_moiety 'C9 H10 Cl N O S'
_chemical_formula_sum 'C9 H10 Cl N O S'
_chemical_formula_weight 215.69
_chemical_name_systematic
;
2-Chloro-1-(4,5,6,7-tetrahydrothieno[3,2-<i>c</i>]pyridin-5-yl)ethanone
;
_space_group_IT_number 29
_symmetry_cell_setting orthorhombic
_symmetry_space_group_name_Hall 'P 2c -2ac'
_symmetry_space_group_name_H-M 'P c a 21'
_atom_sites_solution_hydrogens geom
_atom_sites_solution_primary direct
_atom_sites_solution_secondary difmap
_cell_angle_alpha 90.00
_cell_angle_beta 90.00
_cell_angle_gamma 90.00
_cell_formula_units_Z 4
_cell_length_a 10.5753(4)
_cell_length_b 10.8291(4)
_cell_length_c 8.0679(3)
_cell_measurement_reflns_used 3069
_cell_measurement_temperature 113(2)
_cell_measurement_theta_max 27.9
_cell_measurement_theta_min 1.9
_cell_volume 923.94(6)
_computing_cell_refinement 'CrystalClear(Rigaku/MSC, 2005)'
_computing_data_collection 'CrystalClear(Rigaku/MSC, 2005)'
_computing_data_reduction 'CrystalClear(Rigaku/MSC, 2005)'
_computing_molecular_graphics 'SHELXL97 (Sheldrick, 2008)'
_computing_publication_material 'CrystalStructure (Rigaku/MSC, 2005) and PLATON (Spek, 2009)'
_computing_structure_refinement 'SHELXL97 (Sheldrick, 2008)'
_computing_structure_solution 'SHELXS97 (Sheldrick, 2008)'
_diffrn_ambient_temperature 113(2)
_diffrn_detector_area_resol_mean 7.31
_diffrn_measured_fraction_theta_full 0.989
_diffrn_measured_fraction_theta_max 0.989
_diffrn_measurement_device_type 'Rigaku Saturn CCD area detector'
_diffrn_measurement_method '\w and \f scans'
_diffrn_radiation_monochromator confocal
_diffrn_radiation_source 'rotating anode'
_diffrn_radiation_type MoK\a
_diffrn_radiation_wavelength 0.71070
_diffrn_reflns_av_R_equivalents 0.0261
_diffrn_reflns_av_sigmaI/netI 0.0232
_diffrn_reflns_limit_h_max 13
_diffrn_reflns_limit_h_min -13
_diffrn_reflns_limit_k_max 14
_diffrn_reflns_limit_k_min -14
_diffrn_reflns_limit_l_max 8
_diffrn_reflns_limit_l_min -10
_diffrn_reflns_number 8326
_diffrn_reflns_theta_full 27.85
_diffrn_reflns_theta_max 27.85
_diffrn_reflns_theta_min 1.88
_diffrn_standards_decay_% 0
_diffrn_standards_interval_count 0
_diffrn_standards_interval_time 0
_diffrn_standards_number 0
_exptl_absorpt_coefficient_mu 0.594
_exptl_absorpt_correction_T_max 0.9006
_exptl_absorpt_correction_T_min 0.8609
_exptl_absorpt_correction_type multi-scan
_exptl_absorpt_process_details CrystalClear
_exptl_crystal_colour colourless
_exptl_crystal_density_diffrn 1.551
_exptl_crystal_density_method 'not measured'
_exptl_crystal_description block
_exptl_crystal_F_000 448
_exptl_crystal_size_max 0.26
_exptl_crystal_size_mid 0.24
_exptl_crystal_size_min 0.18
_refine_diff_density_max 0.232
_refine_diff_density_min -0.197
_refine_ls_abs_structure_details 'Flack (1983), 743 Friedel pairs'
_refine_ls_abs_structure_Flack 0.02(5)
_refine_ls_extinction_coef 0.035(5)
_refine_ls_extinction_expression Fc^*^=kFc[1+0.001xFc^2^\l^3^/sin(2\q)]^-1/4^
_refine_ls_extinction_method SHELXL
_refine_ls_goodness_of_fit_ref 1.089
_refine_ls_hydrogen_treatment constr
_refine_ls_matrix_type full
_refine_ls_number_parameters 119
_refine_ls_number_reflns 1927
_refine_ls_number_restraints 1
_refine_ls_restrained_S_all 1.089
_refine_ls_R_factor_all 0.0211
_refine_ls_R_factor_gt 0.0201
_refine_ls_shift/su_max 0.001
_refine_ls_shift/su_mean 0.000
_refine_ls_structure_factor_coef Fsqd
_refine_ls_weighting_details 'calc w=1/[\s^2^(Fo^2^)+(0.0393P)^2^+0.0000P] where P=(Fo^2^+2Fc^2^)/3'
_refine_ls_weighting_scheme calc
_refine_ls_wR_factor_gt 0.0564
_refine_ls_wR_factor_ref 0.0568
_reflns_number_gt 1850
_reflns_number_total 1927
_reflns_threshold_expression >2sigma(I)
_cod_data_source_file kp2289.cif
_cod_data_source_block I
_cod_database_code 2228455
_cod_database_fobs_code 2228455

loop_
_symmetry_equiv_pos_as_xyz
'x, y, z'
'-x+1/2, y, z+1/2'
'x+1/2, -y, z'
'-x, -y, z+1/2'

loop_
_atom_site_type_symbol
_atom_site_label
_atom_site_fract_x
_atom_site_fract_y
_atom_site_fract_z
_atom_site_U_iso_or_equiv
_atom_site_adp_type
_atom_site_calc_flag
_atom_site_refinement_flags
_atom_site_occupancy
_atom_site_disorder_assembly
_atom_site_disorder_group
Cl Cl1 0.26658(4) -0.10564(3) 0.20010(5) 0.02247(11) Uani d . 1 . .
S S1 0.01605(3) 0.55872(3) 0.34620(6) 0.01748(10) Uani d . 1 . .
O O1 0.35771(11) 0.10076(10) 0.39637(14) 0.0196(3) Uani d . 1 . .
N N1 0.17029(11) 0.18603(10) 0.47077(16) 0.0144(3) Uani d . 1 . .
C C1 0.14078(15) 0.62110(13) 0.4538(2) 0.0186(3) Uani d . 1 . .
H H1 0.1563 0.7072 0.4633 0.022 Uiso calc R 1 . .
C C2 0.21493(14) 0.53226(13) 0.52392(19) 0.0171(3) Uani d . 1 . .
H H2 0.2877 0.5491 0.5891 0.021 Uiso calc R 1 . .
C C3 0.17003(14) 0.41084(12) 0.48778(19) 0.0141(3) Uani d . 1 . .
C C4 0.06333(14) 0.40982(12) 0.39463(19) 0.0136(3) Uani d . 1 . .
C C5 -0.01059(13) 0.29663(11) 0.3500(3) 0.0162(3) Uani d . 1 . .
H H5A 0.0058 0.2734 0.2333 0.019 Uiso calc R 1 . .
H H5B -0.1023 0.3123 0.3631 0.019 Uiso calc R 1 . .
C C6 0.03142(13) 0.19294(12) 0.4661(2) 0.0160(3) Uani d . 1 . .
H H6A -0.0015 0.2086 0.5790 0.019 Uiso calc R 1 . .
H H6B -0.0035 0.1133 0.4269 0.019 Uiso calc R 1 . .
C C7 0.22995(14) 0.29303(12) 0.5499(2) 0.0161(3) Uani d . 1 . .
H H7A 0.3215 0.2936 0.5246 0.019 Uiso calc R 1 . .
H H7B 0.2198 0.2873 0.6717 0.019 Uiso calc R 1 . .
C C8 0.24161(16) 0.10101(12) 0.3917(2) 0.0156(3) Uani d . 1 . .
C C9 0.16586(13) 0.00648(13) 0.29136(19) 0.0171(3) Uani d . 1 . .
H H9A 0.1180 0.0496 0.2032 0.021 Uiso calc R 1 . .
H H9B 0.1043 -0.0352 0.3649 0.021 Uiso calc R 1 . .

loop_
_atom_site_aniso_label
_atom_site_aniso_U_11
_atom_site_aniso_U_22
_atom_site_aniso_U_33
_atom_site_aniso_U_12
_atom_site_aniso_U_13
_atom_site_aniso_U_23
Cl1 0.0279(2) 0.01909(17) 0.02041(19) 0.00927(14) -0.00056(18) -0.00199(16)
S1 0.01631(18) 0.01532(16) 0.02081(19) 0.00237(13) -0.00046(18) 0.00111(16)
O1 0.0134(6) 0.0224(5) 0.0229(6) 0.0025(4) 0.0001(4) 0.0021(4)
N1 0.0134(6) 0.0131(5) 0.0167(6) -0.0018(4) 0.0003(5) 0.0000(5)
C1 0.0198(8) 0.0159(6) 0.0201(8) -0.0039(5) 0.0037(6) -0.0013(6)
C2 0.0161(8) 0.0189(7) 0.0163(8) -0.0033(5) 0.0011(6) -0.0025(6)
C3 0.0130(7) 0.0162(6) 0.0131(7) -0.0011(5) 0.0024(6) 0.0005(5)
C4 0.0114(7) 0.0138(6) 0.0157(8) 0.0014(5) 0.0033(5) -0.0002(5)
C5 0.0116(6) 0.0170(6) 0.0198(7) -0.0001(5) -0.0018(6) -0.0029(7)
C6 0.0127(7) 0.0140(6) 0.0214(8) -0.0023(5) 0.0043(6) -0.0021(6)
C7 0.0155(7) 0.0150(6) 0.0179(8) -0.0019(5) -0.0036(6) 0.0002(6)
C8 0.0193(8) 0.0146(6) 0.0128(7) 0.0020(5) 0.0005(6) 0.0049(5)
C9 0.0173(7) 0.0165(6) 0.0175(7) 0.0043(5) 0.0001(6) -0.0016(5)

loop_
_atom_type_symbol
_atom_type_description
_atom_type_scat_dispersion_real
_atom_type_scat_dispersion_imag
_atom_type_scat_source
C C 0.0033 0.0016 'International Tables Vol C Tables 4.2.6.8 and 6.1.1.4'
H H 0.0000 0.0000 'International Tables Vol C Tables 4.2.6.8 and 6.1.1.4'
N N 0.0061 0.0033 'International Tables Vol C Tables 4.2.6.8 and 6.1.1.4'
O O 0.0106 0.0060 'International Tables Vol C Tables 4.2.6.8 and 6.1.1.4'
S S 0.1246 0.1234 'International Tables Vol C Tables 4.2.6.8 and 6.1.1.4'
Cl Cl 0.1484 0.1585 'International Tables Vol C Tables 4.2.6.8 and 6.1.1.4'

loop_
_geom_angle_atom_site_label_1
_geom_angle_atom_site_label_2
_geom_angle_atom_site_label_3
_geom_angle_site_symmetry_1
_geom_angle_site_symmetry_3
_geom_angle
_geom_angle_publ_flag
C1 S1 C4 . . 91.75(7) ?
C8 N1 C7 . . 120.29(12) ?
C8 N1 C6 . . 125.47(13) ?
C7 N1 C6 . . 113.62(11) ?
C2 C1 S1 . . 111.95(11) ?
C2 C1 H1 . . 124.0 ?
S1 C1 H1 . . 124.0 ?
C1 C2 C3 . . 111.93(13) ?
C1 C2 H2 . . 124.0 ?
C3 C2 H2 . . 124.0 ?
C4 C3 C2 . . 113.42(13) ?
C4 C3 C7 . . 121.76(12) ?
C2 C3 C7 . . 124.78(13) ?
C3 C4 C5 . . 125.05(13) ?
C3 C4 S1 . . 110.95(10) ?
C5 C4 S1 . . 123.83(11) ?
C4 C5 C6 . . 107.60(13) ?
C4 C5 H5A . . 110.2 ?
C6 C5 H5A . . 110.2 ?
C4 C5 H5B . . 110.2 ?
C6 C5 H5B . . 110.2 ?
H5A C5 H5B . . 108.5 ?
N1 C6 C5 . . 110.08(11) ?
N1 C6 H6A . . 109.6 ?
C5 C6 H6A . . 109.6 ?
N1 C6 H6B . . 109.6 ?
C5 C6 H6B . . 109.6 ?
H6A C6 H6B . . 108.2 ?
N1 C7 C3 . . 110.02(12) ?
N1 C7 H7A . . 109.7 ?
C3 C7 H7A . . 109.7 ?
N1 C7 H7B . . 109.7 ?
C3 C7 H7B . . 109.7 ?
H7A C7 H7B . . 108.2 ?
O1 C8 N1 . . 123.06(14) ?
O1 C8 C9 . . 122.51(13) ?
N1 C8 C9 . . 114.41(13) ?
C8 C9 Cl1 . . 111.26(10) ?
C8 C9 H9A . . 109.4 ?
Cl1 C9 H9A . . 109.4 ?
C8 C9 H9B . . 109.4 ?
Cl1 C9 H9B . . 109.4 ?
H9A C9 H9B . . 108.0 ?

loop_
_geom_bond_atom_site_label_1
_geom_bond_atom_site_label_2
_geom_bond_site_symmetry_2
_geom_bond_distance
_geom_bond_publ_flag
Cl1 C9 . 1.7751(14) ?
S1 C1 . 1.7173(17) ?
S1 C4 . 1.7329(14) ?
O1 C8 . 1.2283(19) ?
N1 C8 . 1.3503(19) ?
N1 C7 . 1.4658(17) ?
N1 C6 . 1.4710(18) ?
C1 C2 . 1.364(2) ?
C1 H1 . 0.9500 ?
C2 C3 . 1.4280(19) ?
C2 H2 . 0.9500 ?
C3 C4 . 1.356(2) ?
C3 C7 . 1.5103(18) ?
C4 C5 . 1.4977(18) ?
C5 C6 . 1.528(2) ?
C5 H5A . 0.9900 ?
C5 H5B . 0.9900 ?
C6 H6A . 0.9900 ?
C6 H6B . 0.9900 ?
C7 H7A . 0.9900 ?
C7 H7B . 0.9900 ?
C8 C9 . 1.532(2) ?
C9 H9A . 0.9900 ?
C9 H9B . 0.9900 ?

loop_
_geom_hbond_atom_site_label_D
_geom_hbond_atom_site_label_H
_geom_hbond_atom_site_label_A
_geom_hbond_site_symmetry_A
_geom_hbond_distance_DH
_geom_hbond_distance_HA
_geom_hbond_distance_DA
_geom_hbond_angle_DHA
C9 H9A O1 2_554 0.99 2.55 3.356(2) 138

loop_
_geom_torsion_atom_site_label_1
_geom_torsion_atom_site_label_2
_geom_torsion_atom_site_label_3
_geom_torsion_atom_site_label_4
_geom_torsion_site_symmetry_1
_geom_torsion_site_symmetry_2
_geom_torsion_site_symmetry_3
_geom_torsion_site_symmetry_4
_geom_torsion
_geom_torsion_publ_flag
C4 S1 C1 C2 . . . . -0.19(13) ?
S1 C1 C2 C3 . . . . 0.67(18) ?
C1 C2 C3 C4 . . . . -1.0(2) ?
C1 C2 C3 C7 . . . . -178.84(14) ?
C2 C3 C4 C5 . . . . -174.63(15) ?
C7 C3 C4 C5 . . . . 3.3(2) ?
C2 C3 C4 S1 . . . . 0.80(17) ?
C7 C3 C4 S1 . . . . 178.75(12) ?
C1 S1 C4 C3 . . . . -0.36(13) ?
C1 S1 C4 C5 . . . . 175.15(15) ?
C3 C4 C5 C6 . . . . 16.2(2) ?
S1 C4 C5 C6 . . . . -158.65(11) ?
C8 N1 C6 C5 . . . . -103.21(16) ?
C7 N1 C6 C5 . . . . 67.73(16) ?
C4 C5 C6 N1 . . . . -48.83(16) ?
C8 N1 C7 C3 . . . . 126.36(14) ?
C6 N1 C7 C3 . . . . -45.10(16) ?
C4 C3 C7 N1 . . . . 10.1(2) ?
C2 C3 C7 N1 . . . . -172.22(13) ?
C7 N1 C8 O1 . . . . 7.9(2) ?
C6 N1 C8 O1 . . . . 178.27(14) ?
C7 N1 C8 C9 . . . . -170.49(12) ?
C6 N1 C8 C9 . . . . -0.1(2) ?
O1 C8 C9 Cl1 . . . . 4.40(19) ?
N1 C8 C9 Cl1 . . . . -177.22(11) ?

loop_
_cod_related_entry_id
_cod_related_entry_database
_cod_related_entry_code
1 ChemSpider 10825218
